data_4519491
loop_
_publ_author_name
'Patel, Jessica'
'Leduc, Zachary'
'Numez Avila, Aaron Gabriel'
'Glover, Joseph A.'
'Wu, Kelin'
'Zhang, Yuxing'
'Zhang, Jing'
'Zhai, Xiaoting'
'Jing, Huize'
'Chen, Alex M.'
'Chartrand, Daniel'
'Maris, Thierry'
'Day, Graeme M.'
'Wuest, James D.'

_publ_section_title
;
 Exploring Polymorphism: Hydrochloride Salts of Pitolisant and Analogues
;
_journal_name_full 'Crystal Growth & Design'
_journal_page_first 1268
_journal_page_last 1283
_journal_paper_doi 10.1021/acs.cgd.3c01245
_journal_volume 24
_journal_year 2024
_chemical_formula_moiety 'C17 H27 Cl0.453 F0.547 N O, Cl'
_chemical_formula_sum 'C17 H27 Cl1.45 F0.55 N O'
_chemical_formula_weight 323.29
_chemical_name_systematic
;
1-{3-[3-(4-fluorophenyl)propoxy]propyl}piperidin-1-ium 
1-{3-[3-(4-chlorophenyl)propoxy]propyl}piperidin-1-ium 
0.55:0.45 chloride
;
_space_group_crystal_system monoclinic
_space_group_IT_number 14
_space_group_name_Hall '-P 2ybc'
_space_group_name_H-M_alt 'P 1 21/c 1'
_atom_sites_solution_hydrogens geom
_atom_sites_solution_primary dual
_audit_contact_author_name
;
;
_audit_creation_date 2023-03-13
_audit_creation_method
;FinalCif V118 by Daniel Kratzert, Freiburg 2023,
https://dkratzert.de/finalcif.html
;
_cell_angle_alpha 90
_cell_angle_beta 110.046(4)
_cell_angle_gamma 90
_cell_formula_units_Z 4
_cell_length_a 16.7522(11)
_cell_length_b 8.1050(5)
_cell_length_c 14.1526(9)
_cell_measurement_reflns_used 5334
_cell_measurement_temperature 150
_cell_measurement_theta_max 54.200
_cell_measurement_theta_min 2.443
_cell_volume 1805.2(2)
_computing_cell_refinement
;
SAINT (2020) V8.40B; Integration Software for Single Crystal Data.
Bruker AXS Inc., Madison, WI 53719-1173.
;
_computing_data_collection
;
APEX 3 (2019) Bruker AXS Inc., Madison, WI 53719-1173.
;
_computing_data_reduction
;
SAINT (2020) V8.40B; Integration Software for Single Crystal Data.
Bruker AXS Inc., Madison, WI 53719-1173.
;
_computing_molecular_graphics 'Olex2 1.3 (Dolomanov et al., 2009)'
_computing_publication_material 'Olex2 1.3 (Dolomanov et al., 2009)'
_computing_structure_refinement 'XL  (Sheldrick, 2008)'
_computing_structure_solution 'SHELXT 2018/2 (Sheldrick, 2018)'
_diffrn_ambient_temperature 150
_diffrn_detector 'CMOS Area detector'
_diffrn_detector_area_resol_mean 10.42
_diffrn_detector_type 'Bruker CMOS Photon III '
_diffrn_measured_fraction_theta_full 0.984
_diffrn_measured_fraction_theta_max 0.978
_diffrn_measurement_device 'k-geometry diffractometer'
_diffrn_measurement_device_type 'Bruker Venture Metaljet'
_diffrn_measurement_method '\w and \f scans'
_diffrn_radiation_collimation 'Focusing mirrors'
_diffrn_radiation_monochromator 'Helios MX Mirror Optics'
_diffrn_radiation_probe x-ray
_diffrn_radiation_type 'Ga K\a'
_diffrn_radiation_wavelength 1.34139
_diffrn_reflns_av_R_equivalents 0.0542
_diffrn_reflns_av_unetI/netI 0.0485
_diffrn_reflns_Laue_measured_fraction_full 0.984
_diffrn_reflns_Laue_measured_fraction_max 0.978
_diffrn_reflns_limit_h_max 20
_diffrn_reflns_limit_h_min -20
_diffrn_reflns_limit_k_max 9
_diffrn_reflns_limit_k_min -9
_diffrn_reflns_limit_l_max 16
_diffrn_reflns_limit_l_min -17
_diffrn_reflns_number 15743
_diffrn_reflns_point_group_measured_fraction_full 0.984
_diffrn_reflns_point_group_measured_fraction_max 0.978
_diffrn_reflns_theta_full 53.594
_diffrn_reflns_theta_max 54.989
_diffrn_reflns_theta_min 2.443
_diffrn_source 'Metal Jet'
_diffrn_source_current 2.86
_diffrn_source_power 0.1994564
_diffrn_source_target Ga
_diffrn_source_type 'Gallium Liquid Metal Jet Source'
_diffrn_source_voltage 69.74
_exptl_absorpt_coefficient_mu 1.664
_exptl_absorpt_correction_T_max 0.3027
_exptl_absorpt_correction_T_min 0.2113
_exptl_absorpt_correction_type multi-scan
_exptl_absorpt_process_details
;
SADABS-2016/2 (Bruker,2016/2) was used for absorption correction.
wR2(int) was 0.0997 before and 0.0587 after correction.
The Ratio of minimum to maximum transmission is 0.6981.
The \l/2 correction factor is Not present.
;
_exptl_crystal_colour 'clear light colourless'
_exptl_crystal_colour_lustre clear
_exptl_crystal_colour_modifier light
_exptl_crystal_colour_primary colourless
_exptl_crystal_density_diffrn 1.190
_exptl_crystal_description Plate
_exptl_crystal_F_000 694
_exptl_crystal_recrystallization_method 'Liquid Diffusion by 1,4-dioxane/DIPE, mixed crystals'
_exptl_crystal_size_max 0.2
_exptl_crystal_size_mid 0.08
_exptl_crystal_size_min 0.03
_refine_diff_density_max 0.659
_refine_diff_density_min -0.284
_refine_diff_density_rms 0.052
_refine_ls_extinction_coef 0.0020(4)
_refine_ls_extinction_expression Fc^*^=kFc[1+0.001xFc^2^\l^3^/sin(2\q)]^-1/4^
_refine_ls_extinction_method 'SHELXL-2019/2 (Sheldrick 2019)'
_refine_ls_goodness_of_fit_ref 1.024
_refine_ls_hydrogen_treatment constr
_refine_ls_matrix_type full
_refine_ls_number_parameters 195
_refine_ls_number_reflns 3353
_refine_ls_number_restraints 30
_refine_ls_restrained_S_all 1.026
_refine_ls_R_factor_all 0.1094
_refine_ls_R_factor_gt 0.0680
_refine_ls_shift/su_max 0.000
_refine_ls_shift/su_mean 0.000
_refine_ls_structure_factor_coef Fsqd
_refine_ls_weighting_details 'w=1/[\s^2^(Fo^2^)+(0.0588P)^2^+2.2936P] where P=(Fo^2^+2Fc^2^)/3'
_refine_ls_weighting_scheme calc
_refine_ls_wR_factor_gt 0.1518
_refine_ls_wR_factor_ref 0.1750
_reflns_Friedel_coverage 0.000
_reflns_Friedel_fraction_full .
_reflns_Friedel_fraction_max .
_reflns_number_gt 2208
_reflns_number_total 3353
_reflns_threshold_expression 'I > 2\s(I)'
_cod_data_source_file Cl_F_jw25221-finalcif.cif
_cod_data_source_block jw25221
_cod_database_code 4519491

loop_
_space_group_symop_id
_space_group_symop_operation_xyz
1 'x, y, z'
2 '-x, y+1/2, -z+1/2'
3 '-x, -y, -z'
4 'x, -y-1/2, z-1/2'

loop_
_atom_site_label
_atom_site_type_symbol
_atom_site_fract_x
_atom_site_fract_y
_atom_site_fract_z
_atom_site_U_iso_or_equiv
_atom_site_adp_type
_atom_site_occupancy
_atom_site_site_symmetry_order
_atom_site_calc_flag
_atom_site_refinement_flags_posn
_atom_site_refinement_flags_adp
_atom_site_refinement_flags_occupancy
_atom_site_disorder_assembly
_atom_site_disorder_group
N1 N 0.54026(17) 0.2411(3) 0.89273(18) 0.0447(7) Uani 1 1 d . . . . .
H1 H 0.549313 0.236027 0.966283 0.054 Uiso 1 1 calc R U . . .
O1 O 0.26781(16) 0.2705(3) 0.72967(19) 0.0645(7) Uani 1 1 d . . . . .
C1 C 0.1833(3) 0.2166(6) 0.6860(3) 0.0802(13) Uani 1 1 d . . . . .
H1A H 0.149113 0.257046 0.726035 0.096 Uiso 1 1 calc R U . . .
H1B H 0.181475 0.094475 0.685433 0.096 Uiso 1 1 calc R U . . .
C2 C 0.1459(3) 0.2830(6) 0.5770(3) 0.0825(13) Uani 1 1 d . . . . .
H2A H 0.152652 0.404423 0.577789 0.099 Uiso 1 1 calc R U . . .
H2B H 0.178127 0.235870 0.536398 0.099 Uiso 1 1 calc R U . . .
C3 C 0.0554(3) 0.2413(6) 0.5298(4) 0.0931(15) Uani 1 1 d . . . . .
H3A H 0.025164 0.282708 0.574090 0.112 Uiso 1 1 calc R U . . .
H3B H 0.050397 0.119503 0.528199 0.112 Uiso 1 1 calc R U . . .
C4 C 0.3004(2) 0.2388(5) 0.8346(3) 0.0642(10) Uani 1 1 d . . . . .
H4A H 0.299448 0.118660 0.846913 0.077 Uiso 1 1 calc R U . . .
H4B H 0.264602 0.294228 0.868015 0.077 Uiso 1 1 calc R U . . .
C5 C 0.3899(2) 0.3020(5) 0.8771(3) 0.0560(9) Uani 1 1 d . . . . .
H5A H 0.410069 0.293241 0.951326 0.067 Uiso 1 1 calc R U . . .
H5B H 0.391036 0.419918 0.859370 0.067 Uiso 1 1 calc R U . . .
C6 C 0.4488(2) 0.2063(4) 0.8373(2) 0.0487(8) Uani 1 1 d . . . . .
H6A H 0.438300 0.086817 0.841884 0.058 Uiso 1 1 calc R U . . .
H6B H 0.435670 0.233684 0.765387 0.058 Uiso 1 1 calc R U . . .
C7 C 0.0102(3) 0.3036(6) 0.4268(4) 0.0794(13) Uani 1 1 d . . . . .
C8 C 0.0515(3) 0.3922(6) 0.3711(4) 0.0858(14) Uani 1 1 d . . . . .
H8 H 0.110178 0.418379 0.399950 0.103 Uiso 1 1 calc R U . . .
C9 C 0.0057(3) 0.4403(6) 0.2744(4) 0.0800(10) Uani 1 1 d . U . . .
H9 H 0.032334 0.499924 0.235560 0.096 Uiso 1 1 calc R U . . .
C10 C -0.0790(3) 0.4008(6) 0.2347(4) 0.0812(9) Uani 1 1 d . U . . .
C11 C -0.1207(3) 0.3164(6) 0.2872(4) 0.0859(11) Uani 1 1 d . U . . .
H11 H -0.179497 0.291599 0.258143 0.103 Uiso 1 1 calc R U . . .
C12 C -0.0755(3) 0.2700(6) 0.3812(4) 0.0912(15) Uani 1 1 d . . . . .
H12 H -0.103694 0.210856 0.418523 0.109 Uiso 1 1 calc R U . . .
C13 C 0.5951(2) 0.1112(5) 0.8707(3) 0.0613(10) Uani 1 1 d . . . . .
H13A H 0.584285 0.107504 0.797489 0.074 Uiso 1 1 calc R U . . .
H13B H 0.580353 0.002002 0.891562 0.074 Uiso 1 1 calc R U . . .
C14 C 0.6887(3) 0.1470(7) 0.9265(3) 0.0918(16) Uani 1 1 d . . . . .
H14A H 0.700546 0.138775 0.999809 0.110 Uiso 1 1 calc R U . . .
H14B H 0.723721 0.063160 0.907903 0.110 Uiso 1 1 calc R U . . .
C15 C 0.7135(3) 0.3178(7) 0.9017(4) 0.0967(17) Uani 1 1 d . . . . .
H15A H 0.773969 0.339554 0.941247 0.116 Uiso 1 1 calc R U . . .
H15B H 0.706327 0.324212 0.829423 0.116 Uiso 1 1 calc R U . . .
C16 C 0.6581(2) 0.4448(6) 0.9266(3) 0.0717(12) Uani 1 1 d . . . . .
H16A H 0.672766 0.555904 0.908509 0.086 Uiso 1 1 calc R U . . .
H16B H 0.668785 0.443496 0.999912 0.086 Uiso 1 1 calc R U . . .
C17 C 0.5652(2) 0.4107(4) 0.8705(2) 0.0512(9) Uani 1 1 d . . . . .
H17A H 0.530281 0.493702 0.889896 0.061 Uiso 1 1 calc R U . . .
H17B H 0.553701 0.421402 0.797364 0.061 Uiso 1 1 calc R U . . .
F1 F -0.1295(14) 0.432(3) 0.1338(12) 0.0788(14) Uani 0.547(10) 1 d . U P A 1
Cl1 Cl -0.1333(8) 0.4563(15) 0.1167(6) 0.0788(14) Uani 0.453(10) 1 d . U P A 2
Cl2 Cl 0.57428(7) 0.22861(10) 1.11952(6) 0.0645(4) Uani 1 1 d . . . . .

loop_
_atom_site_aniso_label
_atom_site_aniso_U_11
_atom_site_aniso_U_22
_atom_site_aniso_U_33
_atom_site_aniso_U_23
_atom_site_aniso_U_13
_atom_site_aniso_U_12
N1 0.0606(17) 0.0431(16) 0.0369(13) 0.0030(11) 0.0253(12) 0.0079(13)
O1 0.0589(16) 0.0746(18) 0.0658(16) -0.0096(13) 0.0289(13) -0.0033(13)
C1 0.062(3) 0.099(3) 0.088(3) -0.021(3) 0.037(2) -0.010(2)
C2 0.077(3) 0.098(3) 0.080(3) -0.020(3) 0.035(2) -0.026(3)
C3 0.078(3) 0.097(4) 0.117(4) 0.009(3) 0.049(3) -0.001(3)
C4 0.071(3) 0.066(3) 0.066(2) -0.0087(19) 0.037(2) -0.005(2)
C5 0.066(2) 0.051(2) 0.060(2) -0.0084(17) 0.0331(18) -0.0021(17)
C6 0.067(2) 0.0385(18) 0.0467(18) -0.0033(14) 0.0269(17) -0.0022(16)
C7 0.087(3) 0.072(3) 0.091(3) 0.016(2) 0.045(3) 0.016(2)
C8 0.074(3) 0.104(4) 0.092(3) 0.013(3) 0.043(3) 0.008(3)
C9 0.079(2) 0.081(2) 0.096(2) -0.0017(19) 0.0510(19) -0.0025(18)
C10 0.0795(18) 0.081(2) 0.098(2) -0.0057(17) 0.0502(18) 0.0000(17)
C11 0.080(2) 0.084(2) 0.107(2) -0.004(2) 0.0490(19) -0.0008(19)
C12 0.073(3) 0.088(3) 0.134(5) 0.004(3) 0.064(3) -0.001(3)
C13 0.086(3) 0.058(2) 0.0497(19) -0.0009(17) 0.035(2) 0.021(2)
C14 0.077(3) 0.123(4) 0.072(3) -0.018(3) 0.021(2) 0.048(3)
C15 0.066(3) 0.137(5) 0.098(3) -0.041(3) 0.042(3) -0.005(3)
C16 0.068(3) 0.089(3) 0.068(2) -0.023(2) 0.037(2) -0.014(2)
C17 0.069(2) 0.046(2) 0.0462(18) -0.0030(15) 0.0300(17) -0.0095(17)
F1 0.0780(15) 0.103(4) 0.054(3) 0.008(2) 0.021(2) 0.0124(18)
Cl1 0.0780(15) 0.103(4) 0.054(3) 0.008(2) 0.021(2) 0.0124(18)
Cl2 0.1305(9) 0.0364(5) 0.0385(4) 0.0035(3) 0.0442(5) 0.0045(5)

loop_
_atom_type_symbol
_atom_type_description
_atom_type_scat_dispersion_real
_atom_type_scat_dispersion_imag
_atom_type_scat_source
C C 0.0137 0.0067 'International Tables Vol C Tables 4.2.6.8 and 6.1.1.4'
H H 0.0000 0.0000 'International Tables Vol C Tables 4.2.6.8 and 6.1.1.4'
Cl Cl 0.3281 0.5435 'International Tables Vol C Tables 4.2.6.8 and 6.1.1.4'
F F 0.0583 0.0400 'International Tables Vol C Tables 4.2.6.8 and 6.1.1.4'
N N 0.0241 0.0134 'International Tables Vol C Tables 4.2.6.8 and 6.1.1.4'
O O 0.0389 0.0241 'International Tables Vol C Tables 4.2.6.8 and 6.1.1.4'

loop_
_geom_angle_atom_site_label_1
_geom_angle_atom_site_label_2
_geom_angle_atom_site_label_3
_geom_angle
_geom_angle_site_symmetry_1
_geom_angle_site_symmetry_3
C6 N1 H1 107.6 . .
C6 N1 C13 110.5(3) . .
C6 N1 C17 111.9(2) . .
C13 N1 H1 107.6 . .
C13 N1 C17 111.5(3) . .
C17 N1 H1 107.6 . .
C1 O1 C4 111.8(3) . .
O1 C1 H1A 109.8 . .
O1 C1 H1B 109.8 . .
O1 C1 C2 109.4(3) . .
H1A C1 H1B 108.2 . .
C2 C1 H1A 109.8 . .
C2 C1 H1B 109.8 . .
C1 C2 H2A 109.2 . .
C1 C2 H2B 109.2 . .
H2A C2 H2B 107.9 . .
C3 C2 C1 112.0(4) . .
C3 C2 H2A 109.2 . .
C3 C2 H2B 109.2 . .
C2 C3 H3A 107.8 . .
C2 C3 H3B 107.8 . .
C2 C3 C7 117.9(4) . .
H3A C3 H3B 107.2 . .
C7 C3 H3A 107.8 . .
C7 C3 H3B 107.8 . .
O1 C4 H4A 109.8 . .
O1 C4 H4B 109.8 . .
O1 C4 C5 109.3(3) . .
H4A C4 H4B 108.3 . .
C5 C4 H4A 109.8 . .
C5 C4 H4B 109.8 . .
C4 C5 H5A 109.3 . .
C4 C5 H5B 109.3 . .
C4 C5 C6 111.5(3) . .
H5A C5 H5B 108.0 . .
C6 C5 H5A 109.3 . .
C6 C5 H5B 109.3 . .
N1 C6 C5 113.1(3) . .
N1 C6 H6A 109.0 . .
N1 C6 H6B 109.0 . .
C5 C6 H6A 109.0 . .
C5 C6 H6B 109.0 . .
H6A C6 H6B 107.8 . .
C8 C7 C3 122.6(4) . .
C12 C7 C3 119.4(4) . .
C12 C7 C8 118.0(5) . .
C7 C8 H8 120.4 . .
C9 C8 C7 119.1(4) . .
C9 C8 H8 120.4 . .
C8 C9 H9 120.4 . .
C10 C9 C8 119.1(4) . .
C10 C9 H9 120.4 . .
C9 C10 F1 123.3(9) . .
C9 C10 Cl1 118.7(5) . .
C11 C10 C9 123.0(5) . .
C11 C10 F1 113.6(10) . .
C11 C10 Cl1 118.4(6) . .
C10 C11 H11 121.3 . .
C12 C11 C10 117.4(5) . .
C12 C11 H11 121.3 . .
C7 C12 H12 118.3 . .
C11 C12 C7 123.4(5) . .
C11 C12 H12 118.3 . .
N1 C13 H13A 109.5 . .
N1 C13 H13B 109.5 . .
N1 C13 C14 110.7(3) . .
H13A C13 H13B 108.1 . .
C14 C13 H13A 109.5 . .
C14 C13 H13B 109.5 . .
C13 C14 H14A 109.3 . .
C13 C14 H14B 109.3 . .
H14A C14 H14B 108.0 . .
C15 C14 C13 111.7(4) . .
C15 C14 H14A 109.3 . .
C15 C14 H14B 109.3 . .
C14 C15 H15A 109.8 . .
C14 C15 H15B 109.8 . .
H15A C15 H15B 108.3 . .
C16 C15 C14 109.2(4) . .
C16 C15 H15A 109.8 . .
C16 C15 H15B 109.8 . .
C15 C16 H16A 109.4 . .
C15 C16 H16B 109.4 . .
C15 C16 C17 111.0(3) . .
H16A C16 H16B 108.0 . .
C17 C16 H16A 109.4 . .
C17 C16 H16B 109.4 . .
N1 C17 C16 111.6(3) . .
N1 C17 H17A 109.3 . .
N1 C17 H17B 109.3 . .
C16 C17 H17A 109.3 . .
C16 C17 H17B 109.3 . .
H17A C17 H17B 108.0 . .

loop_
_geom_bond_atom_site_label_1
_geom_bond_atom_site_label_2
_geom_bond_distance
_geom_bond_site_symmetry_2
N1 H1 1.0000 .
N1 C6 1.489(4) .
N1 C13 1.498(4) .
N1 C17 1.501(4) .
O1 C1 1.406(5) .
O1 C4 1.419(4) .
C1 H1A 0.9900 .
C1 H1B 0.9900 .
C1 C2 1.549(6) .
C2 H2A 0.9900 .
C2 H2B 0.9900 .
C2 C3 1.471(6) .
C3 H3A 0.9900 .
C3 H3B 0.9900 .
C3 C7 1.483(7) .
C4 H4A 0.9900 .
C4 H4B 0.9900 .
C4 C5 1.502(5) .
C5 H5A 0.9900 .
C5 H5B 0.9900 .
C5 C6 1.507(4) .
C6 H6A 0.9900 .
C6 H6B 0.9900 .
C7 C8 1.412(6) .
C7 C12 1.384(6) .
C8 H8 0.9500 .
C8 C9 1.376(6) .
C9 H9 0.9500 .
C9 C10 1.372(6) .
C10 C11 1.365(6) .
C10 F1 1.412(16) .
C10 Cl1 1.666(10) .
C11 H11 0.9500 .
C11 C12 1.340(7) .
C12 H12 0.9500 .
C13 H13A 0.9900 .
C13 H13B 0.9900 .
C13 C14 1.523(6) .
C14 H14A 0.9900 .
C14 H14B 0.9900 .
C14 C15 1.521(7) .
C15 H15A 0.9900 .
C15 H15B 0.9900 .
C15 C16 1.507(6) .
C16 H16A 0.9900 .
C16 H16B 0.9900 .
C16 C17 1.510(5) .
C17 H17A 0.9900 .
C17 H17B 0.9900 .

loop_
_geom_hbond_atom_site_label_D
_geom_hbond_atom_site_label_H
_geom_hbond_atom_site_label_A
_geom_hbond_distance_DH
_geom_hbond_distance_HA
_geom_hbond_distance_DA
_geom_hbond_angle_DHA
_geom_hbond_site_symmetry_A
_geom_hbond_publ_flag
N1 H1 Cl2 1.00 2.06 3.063(2) 177.1 . yes
C5 H5B Cl2 0.99 2.90 3.849(4) 160.4 3_667 yes
C6 H6A Cl2 0.99 2.64 3.620(3) 171.9 3_657 yes
C13 H13A Cl2 0.99 2.80 3.688(4) 149.4 4_565 yes
C17 H17A Cl2 0.99 2.83 3.775(4) 160.6 3_667 yes
C17 H17B Cl2 0.99 2.92 3.780(3) 145.8 4_565 yes

loop_
_geom_torsion_atom_site_label_1
_geom_torsion_atom_site_label_2
_geom_torsion_atom_site_label_3
_geom_torsion_atom_site_label_4
_geom_torsion
_geom_torsion_site_symmetry_1
_geom_torsion_site_symmetry_2
_geom_torsion_site_symmetry_3
_geom_torsion_site_symmetry_4
N1 C13 C14 C15 -55.9(4) . . . .
O1 C1 C2 C3 -175.6(4) . . . .
O1 C4 C5 C6 -66.4(4) . . . .
C1 O1 C4 C5 -178.9(3) . . . .
C1 C2 C3 C7 177.3(4) . . . .
C2 C3 C7 C8 3.7(7) . . . .
C2 C3 C7 C12 -178.4(4) . . . .
C3 C7 C8 C9 177.4(5) . . . .
C3 C7 C12 C11 -177.6(5) . . . .
C4 O1 C1 C2 169.5(3) . . . .
C4 C5 C6 N1 -168.2(3) . . . .
C6 N1 C13 C14 179.5(3) . . . .
C6 N1 C17 C16 -179.7(2) . . . .
C7 C8 C9 C10 0.0(7) . . . .
C8 C7 C12 C11 0.3(7) . . . .
C8 C9 C10 C11 0.5(7) . . . .
C8 C9 C10 F1 -174.5(12) . . . .
C8 C9 C10 Cl1 -178.8(6) . . . .
C9 C10 C11 C12 -0.6(7) . . . .
C10 C11 C12 C7 0.2(8) . . . .
C12 C7 C8 C9 -0.4(7) . . . .
C13 N1 C6 C5 163.9(3) . . . .
C13 N1 C17 C16 -55.4(3) . . . .
C13 C14 C15 C16 57.0(5) . . . .
C14 C15 C16 C17 -57.2(5) . . . .
C15 C16 C17 N1 57.2(4) . . . .
C17 N1 C6 C5 -71.2(3) . . . .
C17 N1 C13 C14 54.3(4) . . . .
F1 C10 C11 C12 174.8(11) . . . .
Cl1 C10 C11 C12 178.7(6) . . . .

_cod_database_fobs_code 4519491
